data_7154382
loop_
_publ_author_name
'Pujol, Alba'
'Calow, Adam D. J.'
'Batsanov, Andrei S.'
'Whiting, Andrew'

_publ_section_title
;
 One-pot catalytic asymmetric borylation of unsaturated aldehyde-derived
 imines; functionalisation to homoallylic boronate carboxylate ester
 derivatives.
;
_journal_issue 18
_journal_name_full 'Organic &amp; biomolecular chemistry'
_journal_page_first 5122
_journal_page_last 5130
_journal_paper_doi 10.1039/c4ob02657h
_journal_volume 13
_journal_year 2015
_chemical_formula_moiety 'C23 H21 N O'
_chemical_formula_sum 'C23 H21 N O'
_chemical_formula_weight 327.41
_space_group_crystal_system triclinic
_space_group_IT_number 2
_space_group_name_Hall '-P 1'
_space_group_name_H-M_alt 'P -1'
_symmetry_space_group_name_Hall '-P 1'
_symmetry_space_group_name_H-M 'P -1'
_atom_sites_solution_hydrogens geom
_atom_sites_solution_primary direct
_atom_sites_solution_secondary difmap
_audit_block_doi 10.5517/cc13xm2q
_audit_creation_date 2014-10-27
_audit_creation_method
;
Olex2 1.2-beta
(compiled 2014.10.22 svn.r3046 for OlexSys, GUI svn.r4928)
;
_audit_update_record
;
2014-12-19 deposited with the CCDC.
2015-03-24 downloaded from the CCDC.
;
_cell_angle_alpha 89.082(3)
_cell_angle_beta 80.227(5)
_cell_angle_gamma 76.501(5)
_cell_formula_units_Z 2
_cell_length_a 6.1174(4)
_cell_length_b 11.8050(4)
_cell_length_c 12.9211(4)
_cell_measurement_reflns_used 7879
_cell_measurement_temperature 120
_cell_measurement_theta_max 31.7250
_cell_measurement_theta_min 1.7830
_cell_volume 893.89(8)
_computing_cell_refinement
; CrysAlisPro, Agilent Technologies, Version 1.171.37.31 
(release 14-01-2014 CrysAlis171 .NET) (compiled Jan 14 
2014,18:38:05)
;
_computing_data_collection
; CrysAlisPro, Agilent Technologies, Version 1.171.37.31 
(release 14-01-2014 CrysAlis171 .NET) (compiled Jan 14 
2014,18:38:05)
;
_computing_data_reduction
; CrysAlisPro, Agilent Technologies, Version 1.171.37.31 
(release 14-01-2014 CrysAlis171 .NET) (compiled Jan 14 
2014,18:38:05)
;
_computing_molecular_graphics 'Olex2 (Dolomanov et al., 2009)'
_computing_publication_material 'Olex2 (Dolomanov et al., 2009)'
_computing_structure_refinement 'SHELXL 2014/7 multi-CPU version (Sheldrick, 2008)'
_computing_structure_solution 'SHELXS (Sheldrick, 2008)'
_diffrn_ambient_temperature 120
_diffrn_detector 'CCD plate'
_diffrn_detector_area_resol_mean 16.15
_diffrn_detector_type 'Sapphire3 CCD area detector'
_diffrn_measured_fraction_theta_full 1.000
_diffrn_measured_fraction_theta_max 0.935
_diffrn_measurement_details
;
  1 omega   -3.00   94.20   0.3000    7.5000
omega____ theta____ kappa____ phi______ frames
    -       25.4133   77.0000 -120.0000 324

  2 omega   35.00   98.00   0.3000    7.5000
omega____ theta____ kappa____ phi______ frames
    -       25.4133  178.0000   60.0000 210

  3 omega   -3.00   94.20   0.3000    7.5000
omega____ theta____ kappa____ phi______ frames
    -       25.4133   77.0000  150.0000 324

  4 omega  -44.00   53.20   0.3000    7.5000
omega____ theta____ kappa____ phi______ frames
    -       25.4133  -77.0000  -60.0000 324

  5 omega   -3.00   94.20   0.3000    7.5000
omega____ theta____ kappa____ phi______ frames
    -       25.4133   77.0000   60.0000 324

  6 omega  -44.00   53.20   0.3000    7.5000
omega____ theta____ kappa____ phi______ frames
    -       25.4133  -77.0000   30.0000 324

  7 omega  -88.00   -7.00   0.3000    7.5000
omega____ theta____ kappa____ phi______ frames
    -      -24.7883  139.0000   97.0000 270

  8 omega  -43.00   44.00   0.3000    7.5000
omega____ theta____ kappa____ phi______ frames
    -      -24.7883   57.0000 -180.0000 290

  9 omega   35.00   98.00   0.3000    7.5000
omega____ theta____ kappa____ phi______ frames
    -       25.4133  178.0000 -150.0000 210

 10 omega   35.00   98.00   0.3000    7.5000
omega____ theta____ kappa____ phi______ frames
    -       25.4133  178.0000  -30.0000 210

 11 omega    7.00   94.00   0.3000    7.5000
omega____ theta____ kappa____ phi______ frames
    -       25.4133   57.0000   30.0000 290

 12 omega    7.00   94.00   0.3000    7.5000
omega____ theta____ kappa____ phi______ frames
    -       25.4133   57.0000  -30.0000 290

 13 omega  -47.00   46.00   0.3000    7.5000
omega____ theta____ kappa____ phi______ frames
    -      -24.7883   38.0000  120.0000 310

 14 omega  -95.00   -3.80   0.3000    7.5000
omega____ theta____ kappa____ phi______ frames
    -      -24.7883  -38.0000   30.0000 304

 15 omega  -24.00   66.00   0.3000    7.5000
omega____ theta____ kappa____ phi______ frames
    -       25.4133 -100.0000   60.0000 300

 16 omega   -3.00   19.50   0.3000    7.5000
omega____ theta____ kappa____ phi______ frames
    -       25.4133   77.0000  -60.0000 75
;
_diffrn_measurement_device 'four-circle diffractometer'
_diffrn_measurement_device_type 'Agilent Technologies, Gemini S Ultra kappa-diffractometer'
_diffrn_measurement_method '\w scans'
_diffrn_orient_matrix_UB_11 -0.0134251000
_diffrn_orient_matrix_UB_12 0.0566722000
_diffrn_orient_matrix_UB_13 0.0213650000
_diffrn_orient_matrix_UB_21 -0.0186445000
_diffrn_orient_matrix_UB_22 -0.0217010000
_diffrn_orient_matrix_UB_23 0.0514549000
_diffrn_orient_matrix_UB_31 0.1188190000
_diffrn_orient_matrix_UB_32 -0.0117421000
_diffrn_orient_matrix_UB_33 0.0007980000
_diffrn_radiation_monochromator graphite
_diffrn_radiation_probe x-ray
_diffrn_radiation_type MoK\a
_diffrn_radiation_wavelength 0.71073
_diffrn_reflns_av_R_equivalents 0.0460
_diffrn_reflns_av_unetI/netI 0.0336
_diffrn_reflns_Laue_measured_fraction_full 1.000
_diffrn_reflns_Laue_measured_fraction_max 0.935
_diffrn_reflns_limit_h_max 9
_diffrn_reflns_limit_h_min -9
_diffrn_reflns_limit_k_max 17
_diffrn_reflns_limit_k_min -17
_diffrn_reflns_limit_l_max 19
_diffrn_reflns_limit_l_min -18
_diffrn_reflns_number 29862
_diffrn_reflns_point_group_measured_fraction_full 1.000
_diffrn_reflns_point_group_measured_fraction_max 0.935
_diffrn_reflns_theta_full 25.242
_diffrn_reflns_theta_max 32.306
_diffrn_reflns_theta_min 1.600
_diffrn_source 'Enhance (Mo) X-ray Source'
_diffrn_standards_number 0
_exptl_absorpt_coefficient_mu 0.074
_exptl_absorpt_correction_T_max 0.8623
_exptl_absorpt_correction_T_min 0.6608
_exptl_absorpt_correction_type multi-scan
_exptl_absorpt_process_details
;
SADABS-2009/1 (Bruker,2010) was used for absorption correction. 
wR2(int) was 0.0954 before and 0.0689 after correction. The Ratio 
of minimum to maximum transmission is 0.7663. The \l/2 correction 
factor is 0.0015.
;
_exptl_crystal_colour colourless
_exptl_crystal_colour_primary colourless
_exptl_crystal_density_diffrn 1.216
_exptl_crystal_description lathe
_exptl_crystal_F_000 348
_exptl_crystal_size_max 0.7739
_exptl_crystal_size_mid 0.2708
_exptl_crystal_size_min 0.0951
_refine_diff_density_max 0.405
_refine_diff_density_min -0.216
_refine_diff_density_rms 0.046
_refine_ls_extinction_method none
_refine_ls_goodness_of_fit_ref 1.020
_refine_ls_hydrogen_treatment constr
_refine_ls_matrix_type full
_refine_ls_number_parameters 227
_refine_ls_number_reflns 5955
_refine_ls_number_restraints 0
_refine_ls_restrained_S_all 1.020
_refine_ls_R_factor_all 0.0662
_refine_ls_R_factor_gt 0.0512
_refine_ls_shift/su_max 0.000
_refine_ls_shift/su_mean 0.000
_refine_ls_structure_factor_coef Fsqd
_refine_ls_weighting_details 'w=1/[\s^2^(Fo^2^)+(0.0680P)^2^+0.2220P] where P=(Fo^2^+2Fc^2^)/3'
_refine_ls_weighting_scheme calc
_refine_ls_wR_factor_gt 0.1310
_refine_ls_wR_factor_ref 0.1452
_reflns_Friedel_coverage 0.000
_reflns_number_gt 4775
_reflns_number_total 5955
_reflns_threshold_expression 'I > 2\s(I)'
_cod_data_source_file c4ob02657h2.cif
_cod_data_source_block 2b
_cod_depositor_comments 'Adding full bibliography for 7154381--7154385.cif.'
_cod_database_code 7154382
_shelx_space_group_comment
;
The symmetry employed for this shelxl refinement is uniquely defined
by the following loop, which should always be used as a source of
symmetry information in preference to the above space-group names.
They are only intended as comments.
;
_reflns_odcompleteness_completeness 100.00
_reflns_odcompleteness_iscentric 1
_reflns_odcompleteness_theta 26.32
_olex2_refinement_description
;
1. Fixed Uiso
 At 1.2 times of:
  All C(H) groups
 At 1.5 times of:
  All C(H,H,H) groups
2.a Ternary CH refined with riding coordinates:
 C1(H1)
2.b Aromatic/amide H refined with riding coordinates:
 C4(H4), C3(H3), C6(H6), C7(H7), C2(H2), C12(H12), C10(H10), C9(H9), C13(H13),
 C14(H14), C15(H15), C16(H16), C21(H21), C22(H22), C18(H18), C19(H19), C20(H20)
2.c Idealised Me refined as rotating group:
 C24(H24A,H24B,H24C)
;
_shelx_shelxl_version_number 2014/7
_olex2_submission_special_instructions 'No special instructions were received'

loop_
_space_group_symop_operation_xyz
'x, y, z'
'-x, -y, -z'

loop_
_atom_site_label
_atom_site_type_symbol
_atom_site_fract_x
_atom_site_fract_y
_atom_site_fract_z
_atom_site_U_iso_or_equiv
_atom_site_adp_type
_atom_site_occupancy
_atom_site_site_symmetry_order
_atom_site_calc_flag
_atom_site_refinement_flags_posn
O O -0.32672(14) 0.54940(8) 0.78516(6) 0.03179(19) Uani 1 1 d .
N N 0.83452(16) 0.19807(8) 0.29608(7) 0.02697(19) Uani 1 1 d .
C5 C 0.12953(18) 0.34018(9) 0.54784(8) 0.0249(2) Uani 1 1 d .
C4 C 0.28270(19) 0.26915(10) 0.46164(8) 0.0273(2) Uani 1 1 d .
H4 H 0.2248 0.2117 0.4317 0.033 Uiso 1 1 calc R
C3 C 0.49558(18) 0.27548(9) 0.41970(8) 0.0263(2) Uani 1 1 d .
H3 H 0.5615 0.3313 0.4472 0.032 Uiso 1 1 calc R
C1 C 0.94332(18) 0.11726(9) 0.20666(8) 0.0248(2) Uani 1 1 d .
H1 H 0.8369 0.0672 0.1966 0.030 Uiso 1 1 calc R
C6 C 0.17137(18) 0.44140(10) 0.58808(8) 0.0260(2) Uani 1 1 d .
H6 H 0.3091 0.4638 0.5610 0.031 Uiso 1 1 calc R
C7 C 0.01648(18) 0.50893(10) 0.66616(8) 0.0268(2) Uani 1 1 d .
H7 H 0.0472 0.5776 0.6917 0.032 Uiso 1 1 calc R
C2 C 0.62685(18) 0.19876(9) 0.33323(8) 0.0262(2) Uani 1 1 d .
H2 H 0.5558 0.1471 0.3030 0.031 Uiso 1 1 calc R
C12 C 1.11194(18) 0.26903(9) 0.10308(8) 0.0265(2) Uani 1 1 d .
H12 H 1.1941 0.2748 0.1581 0.032 Uiso 1 1 calc R
C8 C -0.18607(18) 0.47659(10) 0.70798(8) 0.0255(2) Uani 1 1 d .
C10 C -0.07363(19) 0.30997(10) 0.59051(8) 0.0282(2) Uani 1 1 d .
H10 H -0.1057 0.2420 0.5643 0.034 Uiso 1 1 calc R
C9 C -0.23127(19) 0.37625(10) 0.67043(8) 0.0287(2) Uani 1 1 d .
H9 H -0.3675 0.3532 0.6988 0.034 Uiso 1 1 calc R
C11 C 0.97459(17) 0.18929(9) 0.10925(8) 0.0243(2) Uani 1 1 d .
C17 C 1.16455(18) 0.03818(9) 0.22961(8) 0.0259(2) Uani 1 1 d .
C13 C 1.1293(2) 0.34016(10) 0.01660(9) 0.0310(2) Uani 1 1 d .
H13 H 1.2216 0.3950 0.0133 0.037 Uiso 1 1 calc R
C14 C 1.0115(2) 0.33114(11) -0.06517(9) 0.0346(3) Uani 1 1 d .
H14 H 1.0238 0.3797 -0.1242 0.041 Uiso 1 1 calc R
C15 C 0.8768(2) 0.25135(11) -0.06029(9) 0.0354(3) Uani 1 1 d .
H15 H 0.7979 0.2444 -0.1163 0.042 Uiso 1 1 calc R
C16 C 0.8572(2) 0.18117(10) 0.02710(9) 0.0309(2) Uani 1 1 d .
H16 H 0.7628 0.1272 0.0307 0.037 Uiso 1 1 calc R
C21 C 1.5428(2) -0.08315(10) 0.16934(11) 0.0367(3) Uani 1 1 d .
H21 H 1.6649 -0.1122 0.1134 0.044 Uiso 1 1 calc R
C22 C 1.3470(2) -0.00451(10) 0.14922(9) 0.0303(2) Uani 1 1 d .
H22 H 1.3378 0.0204 0.0795 0.036 Uiso 1 1 calc R
C18 C 1.1828(2) 0.00110(11) 0.33174(9) 0.0341(3) Uani 1 1 d .
H18 H 1.0600 0.0287 0.3877 0.041 Uiso 1 1 calc R
C19 C 1.3802(3) -0.07622(12) 0.35199(11) 0.0423(3) Uani 1 1 d .
H19 H 1.3918 -0.0998 0.4219 0.051 Uiso 1 1 calc R
C24 C -0.5336(2) 0.52001(12) 0.83215(10) 0.0371(3) Uani 1 1 d .
H24A H -0.6282 0.5181 0.7784 0.056 Uiso 1 1 calc GR
H24B H -0.6163 0.5785 0.8867 0.056 Uiso 1 1 calc GR
H24C H -0.4987 0.4432 0.8637 0.056 Uiso 1 1 calc GR
C20 C 1.5592(2) -0.11889(11) 0.27118(12) 0.0417(3) Uani 1 1 d .
H20 H 1.6925 -0.1723 0.2853 0.050 Uiso 1 1 calc R

loop_
_atom_site_aniso_label
_atom_site_aniso_U_11
_atom_site_aniso_U_22
_atom_site_aniso_U_33
_atom_site_aniso_U_23
_atom_site_aniso_U_13
_atom_site_aniso_U_12
O 0.0293(4) 0.0401(5) 0.0251(4) -0.0039(3) 0.0001(3) -0.0096(3)
N 0.0292(5) 0.0299(4) 0.0226(4) -0.0007(3) -0.0028(3) -0.0097(4)
C5 0.0260(5) 0.0286(5) 0.0213(4) 0.0041(4) -0.0060(4) -0.0077(4)
C4 0.0291(5) 0.0289(5) 0.0246(5) 0.0012(4) -0.0050(4) -0.0077(4)
C3 0.0292(5) 0.0291(5) 0.0213(4) 0.0031(4) -0.0046(4) -0.0080(4)
C1 0.0269(5) 0.0263(5) 0.0229(4) -0.0006(4) -0.0041(4) -0.0099(4)
C6 0.0267(5) 0.0314(5) 0.0224(4) 0.0040(4) -0.0046(4) -0.0113(4)
C7 0.0289(5) 0.0314(5) 0.0226(4) 0.0015(4) -0.0062(4) -0.0104(4)
C2 0.0284(5) 0.0288(5) 0.0225(4) 0.0027(4) -0.0046(4) -0.0090(4)
C12 0.0282(5) 0.0266(5) 0.0243(5) 0.0003(4) -0.0037(4) -0.0065(4)
C8 0.0255(5) 0.0333(5) 0.0179(4) 0.0028(4) -0.0047(3) -0.0065(4)
C10 0.0283(5) 0.0311(5) 0.0276(5) -0.0001(4) -0.0049(4) -0.0114(4)
C9 0.0259(5) 0.0357(6) 0.0265(5) 0.0023(4) -0.0034(4) -0.0120(4)
C11 0.0246(5) 0.0247(5) 0.0226(4) -0.0009(3) -0.0033(4) -0.0040(4)
C17 0.0304(5) 0.0231(5) 0.0276(5) 0.0023(4) -0.0072(4) -0.0112(4)
C13 0.0340(6) 0.0269(5) 0.0298(5) 0.0027(4) -0.0008(4) -0.0063(4)
C14 0.0396(6) 0.0316(6) 0.0276(5) 0.0061(4) -0.0042(4) 0.0001(5)
C15 0.0378(6) 0.0383(6) 0.0291(5) 0.0015(4) -0.0128(5) -0.0021(5)
C16 0.0316(5) 0.0324(5) 0.0297(5) -0.0008(4) -0.0095(4) -0.0066(4)
C21 0.0341(6) 0.0281(5) 0.0472(7) 0.0000(5) -0.0083(5) -0.0046(5)
C22 0.0324(6) 0.0274(5) 0.0314(5) -0.0008(4) -0.0071(4) -0.0063(4)
C18 0.0407(6) 0.0337(6) 0.0313(5) 0.0103(4) -0.0074(5) -0.0154(5)
C19 0.0506(8) 0.0393(7) 0.0442(7) 0.0204(5) -0.0199(6) -0.0176(6)
C24 0.0259(5) 0.0475(7) 0.0352(6) -0.0021(5) 0.0005(4) -0.0070(5)
C20 0.0407(7) 0.0291(6) 0.0590(8) 0.0130(5) -0.0199(6) -0.0083(5)

loop_
_atom_type_symbol
_atom_type_description
_atom_type_scat_dispersion_real
_atom_type_scat_dispersion_imag
_atom_type_scat_source
C C 0.0033 0.0016 'International Tables Vol C Tables 4.2.6.8 and 6.1.1.4'
H H 0.0000 0.0000 'International Tables Vol C Tables 4.2.6.8 and 6.1.1.4'
N N 0.0061 0.0033 'International Tables Vol C Tables 4.2.6.8 and 6.1.1.4'
O O 0.0106 0.0060 'International Tables Vol C Tables 4.2.6.8 and 6.1.1.4'

loop_
_exptl_crystal_face_index_h
_exptl_crystal_face_index_k
_exptl_crystal_face_index_l
_exptl_crystal_face_perp_dist
_exptl_oxdiff_crystal_face_indexfrac_h
_exptl_oxdiff_crystal_face_indexfrac_k
_exptl_oxdiff_crystal_face_indexfrac_l
_exptl_oxdiff_crystal_face_x
_exptl_oxdiff_crystal_face_y
_exptl_oxdiff_crystal_face_z
0 0 1 0.0476 0.0003 -0.0001 1.0003 0.0214 0.0515 0.0008
0 0 -1 0.0476 -0.0003 0.0001 -1.0003 -0.0214 -0.0515 -0.0008
0 -1 0 0.1354 0.0003 -0.9994 0.0000 -0.0566 0.0217 0.0118
0 1 0 0.1354 -0.0003 0.9994 -0.0000 0.0566 -0.0217 -0.0118
1 2 1 0.2289 1.0000 2.0003 1.0010 0.1213 -0.0105 0.0961
-3 -1 -1 0.3316 -3.0006 -1.0043 -1.0025 -0.0381 0.0262 -0.3455

loop_
_geom_angle_atom_site_label_1
_geom_angle_atom_site_label_2
_geom_angle_atom_site_label_3
_geom_angle
C8 O C24 117.97(9)
C2 N C1 116.12(9)
C6 C5 C4 123.26(10)
C10 C5 C4 119.20(10)
C10 C5 C6 117.49(10)
C3 C4 C5 127.65(10)
C4 C3 C2 121.22(10)
N C1 C11 107.82(8)
N C1 C17 110.40(8)
C11 C1 C17 113.89(8)
C7 C6 C5 121.25(10)
C6 C7 C8 120.20(10)
N C2 C3 122.47(10)
C13 C12 C11 120.29(10)
O C8 C7 115.33(10)
O C8 C9 124.80(10)
C9 C8 C7 119.87(10)
C5 C10 C9 122.17(10)
C8 C9 C10 119.01(10)
C12 C11 C1 120.33(9)
C12 C11 C16 119.02(10)
C16 C11 C1 120.57(10)
C22 C17 C1 121.21(9)
C22 C17 C18 118.40(10)
C18 C17 C1 120.28(10)
C12 C13 C14 120.20(11)
C15 C14 C13 119.93(11)
C14 C15 C16 119.80(11)
C11 C16 C15 120.75(11)
C20 C21 C22 119.92(12)
C17 C22 C21 121.12(11)
C19 C18 C17 120.41(12)
C20 C19 C18 120.58(12)
C19 C20 C21 119.56(12)

loop_
_geom_bond_atom_site_label_1
_geom_bond_atom_site_label_2
_geom_bond_distance
O C8 1.3654(13)
O C24 1.4242(14)
N C1 1.4717(13)
N C2 1.2777(14)
C5 C4 1.4596(15)
C5 C6 1.4041(15)
C5 C10 1.3942(15)
C4 C3 1.3415(15)
C3 C2 1.4497(15)
C1 C11 1.5177(14)
C1 C17 1.5260(15)
C6 C7 1.3783(15)
C7 C8 1.3999(15)
C12 C11 1.3937(15)
C12 C13 1.3915(15)
C8 C9 1.3900(16)
C10 C9 1.3943(15)
C11 C16 1.3950(14)
C17 C22 1.3926(16)
C17 C18 1.3978(15)
C13 C14 1.3944(17)
C14 C15 1.3831(19)
C15 C16 1.3951(16)
C21 C22 1.3941(17)
C21 C20 1.3881(19)
C18 C19 1.3945(19)
C19 C20 1.384(2)
